data_2104236
loop_
_publ_author_name
'Siegler, Maxime A.'
'Parkin, Sean'
'Selegue, John P.'
'Brock, Carolyn Pratt'

_publ_section_title
;
 The elusive [Ni(H~2~O)~2~(15-crown-5)]^2+^ cation and related
 co-crystals of nickel(II) hydrates and 15-crown-5
;
_journal_issue 6
_journal_name_full 'Acta Crystallographica Section B'
_journal_page_first 725
_journal_page_last 737
_journal_paper_doi 10.1107/S0108768108034058
_journal_volume 64
_journal_year 2008
_chemical_formula_moiety 'C10 H20 O5, H12 Ni O6 2+, 2(N O3 1-), H2 O'
_chemical_formula_sum 'C10 H34 N2 Ni O18'
_chemical_formula_weight 529.10
_chemical_name_common 'hexaquanickel(II) nitrate (15-crown-5) monohydrate'
_chemical_name_systematic
;
 ?
;
_space_group_IT_number 2
_symmetry_cell_setting triclinic
_symmetry_space_group_name_Hall '-P 1'
_symmetry_space_group_name_H-M 'P -1'
_atom_sites_solution_hydrogens geom
_atom_sites_solution_primary direct
_atom_sites_solution_secondary difmap
_audit_creation_method SHELXL-97
_cell_angle_alpha 89.710(10)
_cell_angle_beta 122.530(10)
_cell_angle_gamma 83.580(10)
_cell_formula_units_Z 6
_cell_length_a 16.0360(10)
_cell_length_b 24.765(2)
_cell_length_c 10.1630(10)
_cell_measurement_reflns_used 11233
_cell_measurement_temperature 90.0(2)
_cell_measurement_theta_max 27.48
_cell_measurement_theta_min 1.00
_cell_volume 3371.2(6)
_computing_cell_refinement 'DENZO-SMN (Otwinowski & Minor, 2006)'
_computing_data_collection 'COLLECT (Nonius, 1999)'
_computing_data_reduction 'DENZO-SMN (Otwinowski & Minor, 2006)'
_computing_molecular_graphics 'XP in SHELXTL (Mercury (Macrae et al., 2008)'
_computing_publication_material 'SHELX-97 and local procedures'
_computing_structure_refinement 'SHELXL-97 (Sheldrick, 2008)'
_computing_structure_solution 'SHELXS-97 (Sheldrick, 2008)'
_diffrn_ambient_temperature 90.0(2)
_diffrn_detector_area_resol_mean 18
_diffrn_measured_fraction_theta_full 0.997
_diffrn_measured_fraction_theta_max 0.997
_diffrn_measurement_device_type 'Nonius KappaCCD diffractometer'
_diffrn_measurement_method '\w scans at fixed \c = 55\%'
_diffrn_radiation_monochromator graphite
_diffrn_radiation_source 'fine-focus sealed tube'
_diffrn_radiation_type MoK\a
_diffrn_radiation_wavelength 0.71073
_diffrn_reflns_av_R_equivalents 0.0000
_diffrn_reflns_av_sigmaI/netI 0.1238
_diffrn_reflns_limit_h_max 20
_diffrn_reflns_limit_h_min -20
_diffrn_reflns_limit_k_max 32
_diffrn_reflns_limit_k_min 0
_diffrn_reflns_limit_l_max 13
_diffrn_reflns_limit_l_min -13
_diffrn_reflns_number 15437
_diffrn_reflns_theta_full 27.50
_diffrn_reflns_theta_max 27.50
_diffrn_reflns_theta_min 1.52
_diffrn_standards_decay_% <2
_diffrn_standards_number 0
_exptl_absorpt_coefficient_mu 0.949
_exptl_absorpt_correction_T_max 0.9111
_exptl_absorpt_correction_T_min 0.8329
_exptl_absorpt_correction_type multi-scan
_exptl_absorpt_process_details 'Scalepack (Otwinowski & Minor, 2006)'
_exptl_crystal_colour 'pale green'
_exptl_crystal_density_diffrn 1.564
_exptl_crystal_density_method 'not measured'
_exptl_crystal_description 'irregular block'
_exptl_crystal_F_000 1680
_exptl_crystal_size_max 0.20
_exptl_crystal_size_mid 0.15
_exptl_crystal_size_min 0.10
_refine_diff_density_max 2.076
_refine_diff_density_min -0.736
_refine_ls_extinction_method none
_refine_ls_goodness_of_fit_ref 1.022
_refine_ls_hydrogen_treatment mixed
_refine_ls_matrix_type full
_refine_ls_number_parameters 980
_refine_ls_number_reflns 15437
_refine_ls_number_restraints 71
_refine_ls_restrained_S_all 1.020
_refine_ls_R_factor_all 0.1485
_refine_ls_R_factor_gt 0.0641
_refine_ls_shift/su_max 0.001
_refine_ls_shift/su_mean 0.000
_refine_ls_structure_factor_coef Fsqd
_refine_ls_weighting_details 'calc w=1/[\s^2^(Fo^2^)+(0.0579P)^2^+6.1685P] where P=(Fo^2^+2Fc^2^)/3'
_refine_ls_weighting_scheme calc
_refine_ls_wR_factor_gt 0.1313
_refine_ls_wR_factor_ref 0.1589
_reflns_number_gt 8504
_reflns_number_total 15437
_reflns_threshold_expression >2\s(I)
_cod_data_source_file bs5068.cif
_cod_data_source_block 2b
_cod_database_code 2104236
_cod_database_fobs_code 2104236

loop_
_symmetry_equiv_pos_as_xyz
'x, y, z'
'-x, -y, -z'

loop_
_atom_site_type_symbol
_atom_site_label
_atom_site_fract_x
_atom_site_fract_y
_atom_site_fract_z
_atom_site_U_iso_or_equiv
_atom_site_adp_type
_atom_site_calc_flag
_atom_site_refinement_flags
_atom_site_occupancy
_atom_site_disorder_assembly
_atom_site_disorder_group
C C1_1 0.2790(4) 0.2665(2) 0.2989(6) 0.0313(12) Uani d . 1 . .
H H1A_1 0.2187 0.2567 0.2923 0.038 Uiso calc R 1 . .
H H1B_1 0.2973 0.2401 0.2428 0.038 Uiso calc R 1 . .
C C2_1 0.2581(4) 0.3233(2) 0.2257(6) 0.0302(12) Uani d . 1 . .
H H2A_1 0.3211 0.3359 0.2504 0.036 Uiso calc R 1 . .
H H2B_1 0.2131 0.3239 0.1105 0.036 Uiso calc R 1 . .
C C3_1 0.2076(4) 0.4152(2) 0.2534(6) 0.0311(12) Uani d . 1 . .
H H3A_1 0.1541 0.4359 0.2613 0.037 Uiso calc R 1 . .
H H3B_1 0.1896 0.4211 0.1443 0.037 Uiso calc R 1 . .
C C4_1 0.3031(4) 0.4368(2) 0.3603(6) 0.0307(13) Uani d . 1 . .
H H4A_1 0.3564 0.4182 0.3484 0.037 Uiso calc R 1 . .
H H4B_1 0.2954 0.4763 0.3335 0.037 Uiso calc R 1 . .
C C5_1 0.4170(4) 0.45132(19) 0.6273(6) 0.0278(12) Uani d . 1 . .
H H5A_1 0.4000 0.4913 0.6217 0.033 Uiso calc R 1 . .
H H5B_1 0.4682 0.4440 0.6010 0.033 Uiso calc R 1 . .
C C6_1 0.4572(4) 0.42710(18) 0.7893(6) 0.0279(12) Uani d . 1 . .
H H6A_1 0.5080 0.4484 0.8679 0.033 Uiso calc R 1 . .
H H6B_1 0.4027 0.4276 0.8082 0.033 Uiso calc R 1 . .
C C7_1 0.5212(4) 0.33931(19) 0.9340(6) 0.0272(12) Uani d . 1 . .
H H7A_1 0.4634 0.3449 0.9454 0.033 Uiso calc R 1 . .
H H7B_1 0.5803 0.3494 1.0306 0.033 Uiso calc R 1 . .
C C8_1 0.5404(4) 0.28075(19) 0.9077(6) 0.0282(12) Uani d . 1 . .
H H8A_1 0.5938 0.2761 0.8858 0.034 Uiso calc R 1 . .
H H8B_1 0.5623 0.2571 1.0026 0.034 Uiso calc R 1 . .
C C9_1 0.4647(4) 0.21859(19) 0.7091(6) 0.0281(12) Uani d . 1 . .
H H9A_1 0.4774 0.1854 0.7753 0.034 Uiso calc R 1 . .
H H9B_1 0.5229 0.2198 0.7002 0.034 Uiso calc R 1 . .
C C10_1 0.3723(4) 0.21719(18) 0.5500(6) 0.0261(12) Uani d . 1 . .
H H10A_1 0.3796 0.1842 0.5006 0.031 Uiso calc R 1 . .
H H10B_1 0.3138 0.2164 0.5584 0.031 Uiso calc R 1 . .
O O1_1 0.3591(2) 0.26482(12) 0.4585(4) 0.0266(8) Uani d . 1 . .
O O2_1 0.2120(2) 0.35837(13) 0.2873(4) 0.0295(8) Uani d . 1 . .
O O3_1 0.3299(2) 0.42777(12) 0.5185(4) 0.0245(8) Uani d . 1 . .
O O4_1 0.5012(2) 0.37206(12) 0.8018(4) 0.0252(8) Uani d . 1 . .
O O5_1 0.4504(2) 0.26596(12) 0.7782(4) 0.0227(7) Uani d . 1 . .
Ni Ni1_1 0.15027(4) 0.34278(2) 0.62164(7) 0.02277(16) Uani d . 1 . .
O O6_1 0.2848(2) 0.34488(13) 0.6480(4) 0.0263(8) Uani d D 1 . .
H H6C_1 0.291(3) 0.3683(14) 0.595(5) 0.039 Uiso d D 1 . .
H H6D_1 0.329(3) 0.3193(13) 0.671(6) 0.039 Uiso d D 1 . .
O O7_1 0.0096(2) 0.34550(13) 0.5774(4) 0.0249(8) Uani d D 1 . .
H H7C_1 -0.022(3) 0.3197(15) 0.537(5) 0.037 Uiso d D 1 . .
H H7D_1 -0.012(3) 0.3590(17) 0.630(5) 0.037 Uiso d D 1 . .
O O8_1 0.0817(3) 0.34957(18) 0.3832(4) 0.0432(10) Uani d D 1 . .
H H8C_1 0.119(3) 0.348(2) 0.348(6) 0.065 Uiso d D 1 . .
H H8D_1 0.033(3) 0.372(2) 0.321(6) 0.065 Uiso d D 1 . .
O O9_1 0.1420(4) 0.42601(16) 0.6349(6) 0.0561(13) Uani d D 1 . .
H H9C_1 0.089(3) 0.447(2) 0.582(6) 0.084 Uiso d D 1 . .
H H9D_1 0.160(5) 0.431(3) 0.729(3) 0.084 Uiso d D 1 . .
O O10_1 0.2212(2) 0.33229(15) 0.8613(4) 0.0303(8) Uani d D 1 . .
H H10C_1 0.254(3) 0.3576(12) 0.908(6) 0.045 Uiso d D 1 . .
H H10D_1 0.261(3) 0.3035(11) 0.906(6) 0.045 Uiso d D 1 . .
O O11_1 0.1580(2) 0.26040(13) 0.6186(4) 0.0261(8) Uani d D 1 . .
H H11C_1 0.134(3) 0.2432(17) 0.538(3) 0.039 Uiso d D 1 . .
H H11D_1 0.206(3) 0.2382(16) 0.688(4) 0.039 Uiso d D 1 . .
N N1_1 0.3843(3) 0.43690(18) 1.0881(5) 0.0305(10) Uani d . 1 . .
O O12_1 0.3816(3) 0.38606(14) 1.0931(4) 0.0342(9) Uani d . 1 . .
O O13_1 0.4425(3) 0.45868(14) 1.2100(4) 0.0344(9) Uani d . 1 . .
O O14_1 0.3269(3) 0.46528(16) 0.9633(4) 0.0472(11) Uani d . 1 . .
N N2_1 0.3915(3) 0.20732(17) 0.9679(5) 0.0293(10) Uani d . 1 . .
O O15_1 0.3209(3) 0.19180(13) 0.8469(4) 0.0286(8) Uani d . 1 . .
O O16_1 0.4752(3) 0.17882(13) 1.0371(4) 0.0329(9) Uani d . 1 . .
O O17_1 0.3794(3) 0.25089(14) 1.0224(4) 0.0356(9) Uani d . 1 . .
N N3_1 -0.0710(8) 0.4708(4) 0.1906(13) 0.0286(14) Uani d PD 0.529(6) A 1
O O19_1 -0.0550(7) 0.4235(3) 0.1597(11) 0.0384(17) Uani d PD 0.529(6) A 1
O O20_1 -0.0306(18) 0.4818(8) 0.3291(12) 0.035(3) Uani d PD 0.529(6) A 1
O O21_1 -0.1278(7) 0.5067(4) 0.0813(10) 0.0471(19) Uani d PD 0.529(6) A 1
N N3'_1 -0.0693(9) 0.4817(4) 0.1946(14) 0.0286(14) Uani d PD 0.471(6) A 2
O O19'_1 -0.0807(8) 0.4482(4) 0.0964(12) 0.0384(17) Uani d PD 0.471(6) A 2
O O20'_1 -0.011(2) 0.4677(9) 0.3363(13) 0.035(3) Uani d PD 0.471(6) A 2
O O21'_1 -0.1168(8) 0.5289(4) 0.1504(12) 0.0471(19) Uani d PD 0.471(6) A 2
O O18_1 0.1026(3) 0.20811(16) 0.3581(5) 0.0451(10) Uani d D 1 . .
H H18C_1 0.080(4) 0.194(2) 0.406(5) 0.068 Uiso d D 1 . .
H H18D_1 0.056(3) 0.207(3) 0.2636(19) 0.068 Uiso d D 1 . .
C C1_2 0.8302(4) 0.2537(2) 0.3078(6) 0.0300(12) Uani d . 1 . .
H H1A_2 0.7683 0.2445 0.2968 0.036 Uiso calc R 1 . .
H H1B_2 0.8530 0.2254 0.2613 0.036 Uiso calc R 1 . .
C C2_2 0.8106(4) 0.3084(2) 0.2261(6) 0.0307(12) Uani d . 1 . .
H H2A_2 0.8740 0.3196 0.2480 0.037 Uiso calc R 1 . .
H H2B_2 0.7656 0.3068 0.1116 0.037 Uiso calc R 1 . .
C C3_2 0.7742(4) 0.4017(2) 0.2496(6) 0.0349(13) Uani d . 1 . .
H H3A_2 0.7452 0.4092 0.1363 0.042 Uiso calc R 1 . .
H H3B_2 0.8454 0.4070 0.3072 0.042 Uiso calc R 1 . .
C C4_2 0.7195(4) 0.4393(2) 0.3013(6) 0.0323(13) Uani d . 1 . .
H H4A_2 0.7247 0.4774 0.2801 0.039 Uiso calc R 1 . .
H H4B_2 0.6479 0.4346 0.2397 0.039 Uiso calc R 1 . .
C C5_2 0.8431(4) 0.45550(19) 0.5653(6) 0.0280(12) Uani d . 1 . .
H H5A_2 0.8236 0.4954 0.5534 0.034 Uiso calc R 1 . .
H H5B_2 0.8936 0.4478 0.5377 0.034 Uiso calc R 1 . .
C C6_2 0.8864(4) 0.43424(19) 0.7320(6) 0.0288(12) Uani d . 1 . .
H H6A_2 0.9333 0.4583 0.8055 0.035 Uiso calc R 1 . .
H H6B_2 0.8324 0.4332 0.7517 0.035 Uiso calc R 1 . .
C C7_2 0.9661(4) 0.35126(19) 0.8967(6) 0.0288(12) Uani d . 1 . .
H H7A_2 0.9067 0.3484 0.9014 0.035 Uiso calc R 1 . .
H H7B_2 1.0131 0.3704 0.9876 0.035 Uiso calc R 1 . .
C C8_2 1.0152(3) 0.2957(2) 0.9001(6) 0.0268(12) Uani d . 1 . .
H H8A_2 1.0744 0.2988 0.8949 0.032 Uiso calc R 1 . .
H H8B_2 1.0374 0.2743 0.9987 0.032 Uiso calc R 1 . .
C C9_2 0.9881(4) 0.22267(19) 0.7336(6) 0.0274(12) Uani d . 1 . .
H H9A_2 1.0017 0.1907 0.8045 0.033 Uiso calc R 1 . .
H H9B_2 1.0520 0.2296 0.7478 0.033 Uiso calc R 1 . .
C C10_2 0.9169(4) 0.21163(19) 0.5684(6) 0.0271(12) Uani d . 1 . .
H H10A_2 0.9426 0.1776 0.5438 0.033 Uiso calc R 1 . .
H H10B_2 0.8516 0.2071 0.5526 0.033 Uiso calc R 1 . .
O O1_2 0.9051(2) 0.25586(13) 0.4684(4) 0.0259(8) Uani d . 1 . .
O O2_2 0.7652(2) 0.34684(13) 0.2813(4) 0.0279(8) Uani d . 1 . .
O O3_2 0.7580(2) 0.42952(13) 0.4644(4) 0.0271(8) Uani d . 1 . .
O O4_2 0.9376(2) 0.38054(13) 0.7545(4) 0.0290(8) Uani d . 1 . .
O O5_2 0.9450(2) 0.26934(12) 0.7696(4) 0.0226(7) Uani d . 1 . .
Ni Ni2_2 0.62237(4) 0.32005(2) 0.54131(7) 0.01885(15) Uani d . 1 . .
O O6_2 0.7467(2) 0.30770(14) 0.5296(4) 0.0244(8) Uani d D 1 . .
H H6C_2 0.8080(17) 0.304(2) 0.603(3) 0.037 Uiso d D 1 . .
H H6D_2 0.749(3) 0.319(2) 0.453(3) 0.037 Uiso d D 1 . .
O O7_2 0.4962(2) 0.33451(13) 0.5435(4) 0.0213(7) Uani d D 1 . .
H H7C_2 0.505(3) 0.3432(19) 0.629(3) 0.032 Uiso d D 1 . .
H H7D_2 0.451(3) 0.3149(17) 0.510(5) 0.032 Uiso d D 1 . .
O O8_2 0.5373(2) 0.30468(14) 0.3082(4) 0.0292(8) Uani d D 1 . .
H H8C_2 0.498(3) 0.3301(12) 0.248(5) 0.044 Uiso d D 1 . .
H H8D_2 0.519(4) 0.2759(10) 0.270(5) 0.044 Uiso d D 1 . .
O O9_2 0.6033(2) 0.40150(13) 0.4837(4) 0.0253(8) Uani d D 1 . .
H H9C_2 0.556(2) 0.4151(19) 0.394(3) 0.038 Uiso d D 1 . .
H H9D_2 0.653(2) 0.4122(19) 0.492(5) 0.038 Uiso d D 1 . .
O O10_2 0.7059(2) 0.33529(13) 0.7716(4) 0.0279(8) Uani d D 1 . .
H H10C_2 0.749(3) 0.3127(14) 0.841(4) 0.042 Uiso d D 1 . .
H H10D_2 0.706(4) 0.3643(11) 0.814(5) 0.042 Uiso d D 1 . .
O O11_2 0.6428(2) 0.24089(12) 0.6165(4) 0.0238(7) Uani d D 1 . .
H H11C_2 0.699(2) 0.2215(17) 0.674(4) 0.036 Uiso d D 1 . .
H H11D_2 0.612(3) 0.2243(17) 0.536(3) 0.036 Uiso d D 1 . .
N N1_2 0.8786(3) 0.20335(16) 0.9464(5) 0.0238(9) Uani d . 1 . .
O O12_2 0.8294(2) 0.18434(12) 0.8163(4) 0.0253(8) Uani d . 1 . .
O O13_2 0.9631(3) 0.17879(13) 1.0491(4) 0.0342(9) Uani d . 1 . .
O O14_2 0.8467(3) 0.24665(13) 0.9771(4) 0.0341(9) Uani d . 1 . .
N N2_2 0.5444(3) 0.14610(16) 0.3622(5) 0.0279(10) Uani d . 1 . .
O O15_2 0.5035(3) 0.18818(14) 0.3853(4) 0.0401(10) Uani d . 1 . .
O O16_2 0.4926(2) 0.10942(13) 0.2896(4) 0.0259(8) Uani d . 1 . .
O O17_2 0.6350(2) 0.14147(15) 0.4125(4) 0.0373(9) Uani d . 1 . .
O O18_2 0.7175(3) 0.43898(14) 0.8631(4) 0.0364(9) Uani d D 1 . .
H H18C_2 0.7697(19) 0.449(2) 0.937(5) 0.055 Uiso d D 1 . .
H H18D_2 0.672(2) 0.4630(16) 0.849(6) 0.055 Uiso d D 1 . .
C C1_3 0.3655(3) 0.02904(19) 0.3486(6) 0.0249(11) Uani d . 1 . .
H H1A_3 0.3905 0.0438 0.4519 0.030 Uiso calc R 1 . .
H H1B_3 0.4089 0.0376 0.3119 0.030 Uiso calc R 1 . .
C C2_3 0.3677(4) -0.03137(19) 0.3629(6) 0.0267(11) Uani d . 1 . .
H H2A_3 0.4308 -0.0478 0.4583 0.032 Uiso calc R 1 . .
H H2B_3 0.3114 -0.0398 0.3704 0.032 Uiso calc R 1 . .
C C3_3 0.3374(4) -0.10797(18) 0.2083(6) 0.0280(12) Uani d . 1 . .
H H3A_3 0.2786 -0.1107 0.2148 0.034 Uiso calc R 1 . .
H H3B_3 0.3947 -0.1328 0.2929 0.034 Uiso calc R 1 . .
C C4_3 0.3164(4) -0.1238(2) 0.0541(6) 0.0286(12) Uani d . 1 . .
H H4A_3 0.3729 -0.1180 0.0439 0.034 Uiso calc R 1 . .
H H4B_3 0.3080 -0.1629 0.0442 0.034 Uiso calc R 1 . .
C C5_3 0.2147(4) -0.0882(2) -0.2158(6) 0.0305(12) Uani d . 1 . .
H H5A_3 0.1912 -0.1218 -0.2685 0.037 Uiso calc R 1 . .
H H5B_3 0.2791 -0.0843 -0.2041 0.037 Uiso calc R 1 . .
C C6_3 0.1388(4) -0.03938(19) -0.3110(6) 0.0281(12) Uani d . 1 . .
H H6A_3 0.1260 -0.0369 -0.4178 0.034 Uiso calc R 1 . .
H H6B_3 0.0751 -0.0425 -0.3196 0.034 Uiso calc R 1 . .
C C7_3 0.1114(3) 0.05682(19) -0.3062(6) 0.0244(11) Uani d . 1 . .
H H7A_3 0.0497 0.0548 -0.3075 0.029 Uiso calc R 1 . .
H H7B_3 0.0932 0.0624 -0.4156 0.029 Uiso calc R 1 . .
C C8_3 0.1625(4) 0.10310(19) -0.2146(6) 0.0246(11) Uani d . 1 . .
H H8A_3 0.2308 0.1002 -0.1935 0.030 Uiso calc R 1 . .
H H8B_3 0.1250 0.1383 -0.2754 0.030 Uiso calc R 1 . .
C C9_3 0.2522(4) 0.1225(2) 0.0562(6) 0.0267(12) Uani d . 1 . .
H H9A_3 0.2459 0.1624 0.0353 0.032 Uiso calc R 1 . .
H H9B_3 0.3145 0.1052 0.0672 0.032 Uiso calc R 1 . .
C C10_3 0.2545(4) 0.11071(18) 0.2022(6) 0.0256(11) Uani d . 1 . .
H H10A_3 0.3110 0.1263 0.2903 0.031 Uiso calc R 1 . .
H H10B_3 0.1921 0.1287 0.1898 0.031 Uiso calc R 1 . .
O O1_3 0.2650(2) 0.05326(12) 0.2394(4) 0.0261(8) Uani d . 1 . .
O O2_3 0.3597(2) -0.05312(12) 0.2262(4) 0.0246(8) Uani d . 1 . .
O O3_3 0.2268(2) -0.09107(13) -0.0662(4) 0.0275(8) Uani d . 1 . .
O O4_3 0.1788(2) 0.00773(13) -0.2328(4) 0.0268(8) Uani d . 1 . .
O O5_3 0.1670(2) 0.10086(13) -0.0709(4) 0.0239(8) Uani d . 1 . .
Ni Ni3_3 0.0000 0.0000 0.0000 0.0171(2) Uani d S 1 . .
O O6_3 0.1414(2) -0.01993(13) 0.0544(4) 0.0223(7) Uani d D 1 . .
H H6C_3 0.180(3) 0.0034(15) 0.099(5) 0.033 Uiso d D 1 . .
H H6D_3 0.162(3) -0.0369(16) 0.007(5) 0.033 Uiso d D 1 . .
O O8_3 -0.0094(2) -0.08018(12) 0.0401(4) 0.0229(7) Uani d D 1 . .
H H8C_3 -0.059(2) -0.0863(17) 0.042(6) 0.034 Uiso d D 1 . .
H H8D_3 0.008(3) -0.1090(13) 0.014(6) 0.034 Uiso d D 1 . .
O O9_3 -0.0544(2) -0.00654(13) -0.2317(4) 0.0214(7) Uani d D 1 . .
H H9C_3 -0.082(3) -0.0344(10) -0.272(5) 0.032 Uiso d D 1 . .
H H9D_3 -0.097(3) 0.0195(11) -0.289(5) 0.032 Uiso d D 1 . .
Ni Ni4_3 0.5000 0.0000 0.0000 0.0182(2) Uani d S 1 . .
O O7_3 0.6242(2) -0.00758(13) -0.0129(4) 0.0236(8) Uani d D 1 . .
H H7C_3 0.680(2) -0.005(2) 0.069(3) 0.035 Uiso d D 1 . .
H H7D_3 0.622(3) 0.0122(17) -0.082(4) 0.035 Uiso d D 1 . .
O O10_3 0.4206(3) -0.02794(15) -0.2143(4) 0.0361(9) Uani d D 1 . .
H H10C_3 0.373(3) -0.0094(18) -0.294(4) 0.054 Uiso d D 1 . .
H H10D_3 0.436(4) -0.0549(14) -0.251(5) 0.054 Uiso d D 1 . .
O O11_3 0.4580(2) 0.07835(12) -0.1048(4) 0.0246(8) Uani d D 1 . .
H H11C_3 0.413(3) 0.0858(18) -0.199(2) 0.037 Uiso d D 1 . .
H H11D_3 0.461(3) 0.1075(13) -0.062(4) 0.037 Uiso d D 1 . .
N N1_3 0.2312(3) 0.07350(16) 0.5055(5) 0.0240(9) Uani d . 1 . .
O O12_3 0.2489(2) 0.02283(13) 0.5351(4) 0.0283(8) Uani d . 1 . .
O O13_3 0.2959(3) 0.10350(14) 0.5829(4) 0.0330(9) Uani d . 1 . .
O O14_3 0.1451(2) 0.09433(13) 0.3932(4) 0.0262(8) Uani d . 1 . .
O O18_3 0.1601(3) -0.09401(13) 0.3819(4) 0.0285(8) Uani d D 1 . .
H H18C_3 0.2216(10) -0.1029(19) 0.439(4) 0.043 Uiso d D 1 . .
H H18D_3 0.141(3) -0.1126(18) 0.306(4) 0.043 Uiso d D 1 . .

loop_
_atom_site_aniso_label
_atom_site_aniso_U_11
_atom_site_aniso_U_22
_atom_site_aniso_U_33
_atom_site_aniso_U_12
_atom_site_aniso_U_13
_atom_site_aniso_U_23
C1_1 0.033(3) 0.035(3) 0.028(3) -0.012(2) 0.016(3) -0.009(2)
C2_1 0.033(3) 0.039(3) 0.027(3) -0.010(2) 0.021(3) -0.008(2)
C3_1 0.028(3) 0.032(3) 0.034(3) 0.004(2) 0.019(3) 0.008(2)
C4_1 0.038(3) 0.022(3) 0.038(3) 0.002(2) 0.026(3) 0.010(2)
C5_1 0.032(3) 0.016(2) 0.041(3) -0.004(2) 0.023(3) -0.001(2)
C6_1 0.039(3) 0.016(3) 0.036(3) -0.003(2) 0.025(3) -0.009(2)
C7_1 0.023(3) 0.031(3) 0.020(3) -0.004(2) 0.007(2) 0.001(2)
C8_1 0.022(3) 0.024(3) 0.033(3) 0.000(2) 0.012(3) 0.004(2)
C9_1 0.029(3) 0.022(3) 0.036(3) 0.006(2) 0.021(3) 0.003(2)
C10_1 0.034(3) 0.018(3) 0.035(3) -0.007(2) 0.024(3) -0.007(2)
O1_1 0.0267(19) 0.0218(18) 0.030(2) -0.0069(15) 0.0140(18) -0.0028(15)
O2_1 0.028(2) 0.030(2) 0.034(2) -0.0013(16) 0.0191(18) 0.0026(16)
O3_1 0.0258(19) 0.0208(18) 0.029(2) 0.0014(14) 0.0167(17) 0.0041(15)
O4_1 0.0294(19) 0.0206(18) 0.032(2) -0.0023(15) 0.0213(18) -0.0017(15)
O5_1 0.0199(18) 0.0168(17) 0.030(2) 0.0034(14) 0.0135(17) 0.0003(15)
Ni1_1 0.0204(3) 0.0214(3) 0.0297(4) 0.0008(3) 0.0163(3) 0.0018(3)
O6_1 0.0230(19) 0.0214(19) 0.039(2) 0.0021(14) 0.0209(18) 0.0063(16)
O7_1 0.0204(19) 0.0253(19) 0.035(2) 0.0008(15) 0.0198(18) 0.0018(16)
O8_1 0.022(2) 0.074(3) 0.029(2) -0.0028(19) 0.0108(19) 0.017(2)
O9_1 0.062(3) 0.021(2) 0.116(4) 0.003(2) 0.070(3) 0.006(3)
O10_1 0.028(2) 0.036(2) 0.030(2) -0.0073(16) 0.0173(18) -0.0110(18)
O11_1 0.024(2) 0.0230(19) 0.027(2) -0.0014(15) 0.0115(17) -0.0035(15)
N1_1 0.036(3) 0.035(3) 0.030(3) -0.002(2) 0.025(2) 0.000(2)
O12_1 0.039(2) 0.024(2) 0.038(2) 0.0001(17) 0.020(2) -0.0035(17)
O13_1 0.034(2) 0.028(2) 0.037(2) -0.0105(17) 0.016(2) -0.0035(18)
O14_1 0.051(3) 0.049(3) 0.030(2) 0.017(2) 0.019(2) 0.017(2)
N2_1 0.032(3) 0.024(2) 0.036(3) 0.001(2) 0.021(2) 0.007(2)
O15_1 0.028(2) 0.0230(19) 0.030(2) -0.0054(16) 0.0120(18) -0.0012(16)
O16_1 0.029(2) 0.029(2) 0.037(2) 0.0072(16) 0.0176(19) 0.0098(17)
O17_1 0.038(2) 0.028(2) 0.034(2) 0.0025(17) 0.0170(19) -0.0016(17)
N3_1 0.022(3) 0.033(4) 0.031(3) -0.008(3) 0.014(2) -0.005(3)
O19_1 0.038(4) 0.032(5) 0.042(5) 0.007(4) 0.021(4) -0.010(3)
O20_1 0.026(9) 0.034(9) 0.030(3) 0.007(5) 0.006(3) 0.002(3)
O21_1 0.043(4) 0.040(5) 0.038(5) 0.017(4) 0.012(4) 0.014(3)
N3'_1 0.022(3) 0.033(4) 0.031(3) -0.008(3) 0.014(2) -0.005(3)
O19'_1 0.038(4) 0.032(5) 0.042(5) 0.007(4) 0.021(4) -0.010(3)
O20'_1 0.026(9) 0.034(9) 0.030(3) 0.007(5) 0.006(3) 0.002(3)
O21'_1 0.043(4) 0.040(5) 0.038(5) 0.017(4) 0.012(4) 0.014(3)
O18_1 0.055(3) 0.036(2) 0.037(2) -0.006(2) 0.020(2) -0.008(2)
C1_2 0.031(3) 0.033(3) 0.025(3) 0.000(2) 0.015(3) -0.005(2)
C2_2 0.031(3) 0.037(3) 0.027(3) -0.001(2) 0.018(3) -0.006(2)
C3_2 0.042(3) 0.037(3) 0.030(3) -0.001(3) 0.024(3) 0.010(3)
C4_2 0.031(3) 0.036(3) 0.026(3) 0.002(2) 0.015(3) 0.007(2)
C5_2 0.029(3) 0.016(3) 0.045(3) 0.001(2) 0.024(3) 0.000(2)
C6_2 0.028(3) 0.026(3) 0.036(3) 0.000(2) 0.020(3) -0.007(2)
C7_2 0.033(3) 0.027(3) 0.027(3) -0.004(2) 0.017(3) -0.004(2)
C8_2 0.021(3) 0.034(3) 0.024(3) -0.002(2) 0.011(2) 0.002(2)
C9_2 0.027(3) 0.024(3) 0.035(3) 0.004(2) 0.021(3) 0.001(2)
C10_2 0.034(3) 0.019(3) 0.033(3) 0.002(2) 0.022(3) -0.001(2)
O1_2 0.0283(19) 0.0258(19) 0.024(2) -0.0013(15) 0.0152(17) 0.0005(15)
O2_2 0.033(2) 0.0260(19) 0.027(2) 0.0002(15) 0.0177(18) 0.0005(15)
O3_2 0.031(2) 0.0227(18) 0.031(2) -0.0039(15) 0.0186(18) 0.0019(15)
O4_2 0.035(2) 0.0260(19) 0.031(2) -0.0013(16) 0.0218(18) 0.0008(16)
O5_2 0.0185(18) 0.0198(17) 0.0245(19) 0.0026(14) 0.0094(16) -0.0003(15)
Ni2_2 0.0186(3) 0.0166(3) 0.0229(4) 0.0010(2) 0.0129(3) 0.0004(3)
O6_2 0.0187(18) 0.0294(19) 0.026(2) 0.0039(15) 0.0143(16) 0.0054(16)
O7_2 0.0160(18) 0.0243(19) 0.027(2) -0.0036(14) 0.0133(17) -0.0055(15)
O8_2 0.030(2) 0.030(2) 0.025(2) 0.0002(16) 0.0135(18) -0.0049(16)
O9_2 0.0237(19) 0.0182(18) 0.033(2) 0.0011(15) 0.0152(17) 0.0070(15)
O10_2 0.027(2) 0.0207(19) 0.028(2) 0.0067(15) 0.0118(18) 0.0016(16)
O11_2 0.0255(19) 0.0184(18) 0.026(2) -0.0005(14) 0.0131(17) -0.0031(15)
N1_2 0.027(2) 0.020(2) 0.024(3) 0.0014(19) 0.015(2) 0.0003(19)
O12_2 0.0251(19) 0.0223(18) 0.026(2) -0.0012(15) 0.0124(17) -0.0036(16)
O13_2 0.030(2) 0.0252(19) 0.033(2) 0.0101(16) 0.0103(19) -0.0044(16)
O14_2 0.046(2) 0.024(2) 0.032(2) 0.0139(17) 0.025(2) 0.0023(16)
N2_2 0.030(3) 0.025(2) 0.027(3) 0.001(2) 0.016(2) -0.002(2)
O15_2 0.036(2) 0.031(2) 0.055(3) -0.0017(17) 0.027(2) -0.0195(19)
O16_2 0.0266(19) 0.0237(18) 0.028(2) -0.0083(15) 0.0147(17) -0.0041(16)
O17_2 0.017(2) 0.045(2) 0.041(2) -0.0058(17) 0.0093(18) -0.0058(18)
O18_2 0.047(2) 0.029(2) 0.038(2) -0.0062(18) 0.026(2) -0.0077(18)
C1_3 0.021(3) 0.030(3) 0.022(3) -0.003(2) 0.010(2) -0.001(2)
C2_3 0.029(3) 0.027(3) 0.021(3) -0.001(2) 0.011(2) 0.003(2)
C3_3 0.029(3) 0.017(3) 0.036(3) 0.004(2) 0.018(3) 0.005(2)
C4_3 0.026(3) 0.022(3) 0.041(3) 0.002(2) 0.021(3) 0.002(2)
C5_3 0.037(3) 0.028(3) 0.038(3) -0.008(2) 0.027(3) -0.010(2)
C6_3 0.028(3) 0.027(3) 0.031(3) -0.008(2) 0.015(3) -0.010(2)
C7_3 0.022(3) 0.030(3) 0.021(3) 0.007(2) 0.014(2) 0.005(2)
C8_3 0.026(3) 0.023(3) 0.030(3) 0.002(2) 0.020(3) 0.004(2)
C9_3 0.026(3) 0.028(3) 0.029(3) -0.007(2) 0.016(3) -0.004(2)
C10_3 0.031(3) 0.021(3) 0.028(3) -0.002(2) 0.018(3) -0.002(2)
O1_3 0.0233(19) 0.0209(18) 0.029(2) -0.0029(14) 0.0113(17) 0.0013(15)
O2_3 0.0288(19) 0.0169(17) 0.035(2) 0.0000(14) 0.0219(18) 0.0006(15)
O3_3 0.028(2) 0.0275(19) 0.031(2) 0.0003(15) 0.0199(18) -0.0033(16)
O4_3 0.0269(19) 0.0227(18) 0.028(2) -0.0014(15) 0.0136(17) -0.0028(15)
O5_3 0.0201(18) 0.0309(19) 0.0225(19) -0.0036(15) 0.0128(16) -0.0028(15)
Ni3_3 0.0146(4) 0.0162(4) 0.0201(5) 0.0018(3) 0.0097(4) 0.0000(4)
O6_3 0.0145(18) 0.0251(19) 0.031(2) -0.0024(14) 0.0146(17) -0.0092(15)
O8_3 0.026(2) 0.0155(17) 0.033(2) -0.0009(14) 0.0204(18) -0.0018(15)
O9_3 0.0204(18) 0.0180(17) 0.0221(19) 0.0012(14) 0.0098(16) -0.0016(15)
Ni4_3 0.0175(5) 0.0165(4) 0.0210(5) 0.0018(3) 0.0115(4) 0.0009(4)
O7_3 0.0194(18) 0.0226(18) 0.033(2) 0.0024(15) 0.0176(17) 0.0051(16)
O10_3 0.034(2) 0.033(2) 0.024(2) 0.0105(17) 0.0072(19) -0.0079(17)
O11_3 0.029(2) 0.0163(17) 0.028(2) 0.0019(15) 0.0157(18) 0.0030(15)
N1_3 0.029(3) 0.028(2) 0.020(2) -0.005(2) 0.017(2) -0.006(2)
O12_3 0.028(2) 0.0208(19) 0.032(2) 0.0005(15) 0.0144(18) 0.0022(16)
O13_3 0.031(2) 0.028(2) 0.030(2) -0.0113(17) 0.0093(18) -0.0040(17)
O14_3 0.0218(19) 0.0247(18) 0.024(2) 0.0046(15) 0.0084(17) 0.0028(15)
O18_3 0.031(2) 0.025(2) 0.027(2) 0.0009(16) 0.0146(18) -0.0004(16)

loop_
_atom_type_symbol
_atom_type_description
_atom_type_scat_dispersion_real
_atom_type_scat_dispersion_imag
_atom_type_scat_source
C C 0.0033 0.0016 'International Tables Vol C Tables 4.2.6.8 and 6.1.1.4'
H H 0.0000 0.0000 'International Tables Vol C Tables 4.2.6.8 and 6.1.1.4'
N N 0.0061 0.0033 'International Tables Vol C Tables 4.2.6.8 and 6.1.1.4'
Ni Ni 0.3393 1.1124 'International Tables Vol C Tables 4.2.6.8 and 6.1.1.4'
O O 0.0106 0.0060 'International Tables Vol C Tables 4.2.6.8 and 6.1.1.4'

loop_
_geom_angle_atom_site_label_1
_geom_angle_atom_site_label_2
_geom_angle_atom_site_label_3
_geom_angle_site_symmetry_1
_geom_angle_site_symmetry_3
_geom_angle
O1_1 C1_1 C2_1 . . 108.4(4)
O1_1 C1_1 H1A_1 . . 110.0
C2_1 C1_1 H1A_1 . . 110.0
O1_1 C1_1 H1B_1 . . 110.0
C2_1 C1_1 H1B_1 . . 110.0
H1A_1 C1_1 H1B_1 . . 108.4
O2_1 C2_1 C1_1 . . 108.2(4)
O2_1 C2_1 H2A_1 . . 110.1
C1_1 C2_1 H2A_1 . . 110.1
O2_1 C2_1 H2B_1 . . 110.1
C1_1 C2_1 H2B_1 . . 110.1
H2A_1 C2_1 H2B_1 . . 108.4
O2_1 C3_1 C4_1 . . 113.2(4)
O2_1 C3_1 H3A_1 . . 108.9
C4_1 C3_1 H3A_1 . . 108.9
O2_1 C3_1 H3B_1 . . 108.9
C4_1 C3_1 H3B_1 . . 108.9
H3A_1 C3_1 H3B_1 . . 107.7
O3_1 C4_1 C3_1 . . 109.1(4)
O3_1 C4_1 H4A_1 . . 109.9
C3_1 C4_1 H4A_1 . . 109.9
O3_1 C4_1 H4B_1 . . 109.9
C3_1 C4_1 H4B_1 . . 109.9
H4A_1 C4_1 H4B_1 . . 108.3
O3_1 C5_1 C6_1 . . 109.1(4)
O3_1 C5_1 H5A_1 . . 109.9
C6_1 C5_1 H5A_1 . . 109.9
O3_1 C5_1 H5B_1 . . 109.9
C6_1 C5_1 H5B_1 . . 109.9
H5A_1 C5_1 H5B_1 . . 108.3
O4_1 C6_1 C5_1 . . 107.8(4)
O4_1 C6_1 H6A_1 . . 110.2
C5_1 C6_1 H6A_1 . . 110.2
O4_1 C6_1 H6B_1 . . 110.2
C5_1 C6_1 H6B_1 . . 110.2
H6A_1 C6_1 H6B_1 . . 108.5
O4_1 C7_1 C8_1 . . 107.7(4)
O4_1 C7_1 H7A_1 . . 110.2
C8_1 C7_1 H7A_1 . . 110.2
O4_1 C7_1 H7B_1 . . 110.2
C8_1 C7_1 H7B_1 . . 110.2
H7A_1 C7_1 H7B_1 . . 108.5
O5_1 C8_1 C7_1 . . 108.5(4)
O5_1 C8_1 H8A_1 . . 110.0
C7_1 C8_1 H8A_1 . . 110.0
O5_1 C8_1 H8B_1 . . 110.0
C7_1 C8_1 H8B_1 . . 110.0
H8A_1 C8_1 H8B_1 . . 108.4
O5_1 C9_1 C10_1 . . 108.5(4)
O5_1 C9_1 H9A_1 . . 110.0
C10_1 C9_1 H9A_1 . . 110.0
O5_1 C9_1 H9B_1 . . 110.0
C10_1 C9_1 H9B_1 . . 110.0
H9A_1 C9_1 H9B_1 . . 108.4
O1_1 C10_1 C9_1 . . 107.7(4)
O1_1 C10_1 H10A_1 . . 110.2
C9_1 C10_1 H10A_1 . . 110.2
O1_1 C10_1 H10B_1 . . 110.2
C9_1 C10_1 H10B_1 . . 110.2
H10A_1 C10_1 H10B_1 . . 108.5
C10_1 O1_1 C1_1 . . 114.0(4)
C3_1 O2_1 C2_1 . . 113.7(4)
C5_1 O3_1 C4_1 . . 112.4(3)
C7_1 O4_1 C6_1 . . 114.5(3)
C8_1 O5_1 C9_1 . . 114.1(3)
O11_1 Ni1_1 O6_1 . . 94.46(13)
O11_1 Ni1_1 O7_1 . . 88.51(13)
O6_1 Ni1_1 O7_1 . . 174.74(14)
O11_1 Ni1_1 O8_1 . . 89.76(16)
O6_1 Ni1_1 O8_1 . . 90.13(14)
O7_1 Ni1_1 O8_1 . . 85.54(14)
O11_1 Ni1_1 O10_1 . . 87.76(14)
O6_1 Ni1_1 O10_1 . . 89.34(14)
O7_1 Ni1_1 O10_1 . . 95.11(14)
O8_1 Ni1_1 O10_1 . . 177.42(16)
O11_1 Ni1_1 O9_1 . . 177.02(17)
O6_1 Ni1_1 O9_1 . . 87.01(15)
O7_1 Ni1_1 O9_1 . . 90.22(15)
O8_1 Ni1_1 O9_1 . . 92.8(2)
O10_1 Ni1_1 O9_1 . . 89.67(19)
Ni1_1 O6_1 H6C_1 . . 120(3)
Ni1_1 O6_1 H6D_1 . . 128(3)
H6C_1 O6_1 H6D_1 . . 106(3)
Ni1_1 O7_1 H7C_1 . . 119(3)
Ni1_1 O7_1 H7D_1 . . 128(3)
H7C_1 O7_1 H7D_1 . . 106(3)
Ni1_1 O8_1 H8C_1 . . 117(4)
Ni1_1 O8_1 H8D_1 . . 126(4)
H8C_1 O8_1 H8D_1 . . 104(3)
Ni1_1 O9_1 H9C_1 . . 123(5)
Ni1_1 O9_1 H9D_1 . . 105(5)
H9C_1 O9_1 H9D_1 . . 104(3)
Ni1_1 O10_1 H10C_1 . . 113(4)
Ni1_1 O10_1 H10D_1 . . 117(4)
H10C_1 O10_1 H10D_1 . . 105(3)
Ni1_1 O11_1 H11C_1 . . 125(3)
Ni1_1 O11_1 H11D_1 . . 125(3)
H11C_1 O11_1 H11D_1 . . 104(3)
O14_1 N1_1 O13_1 . . 120.2(4)
O14_1 N1_1 O12_1 . . 119.7(5)
O13_1 N1_1 O12_1 . . 120.0(4)
O15_1 N2_1 O16_1 . . 119.4(4)
O15_1 N2_1 O17_1 . . 120.9(4)
O16_1 N2_1 O17_1 . . 119.7(4)
O20_1 N3_1 O19_1 . . 119.6(9)
O20_1 N3_1 O21_1 . . 120.7(9)
O19_1 N3_1 O21_1 . . 119.7(9)
O20'_1 N3'_1 O19'_1 . . 119.4(10)
O20'_1 N3'_1 O21'_1 . . 120.4(10)
O19'_1 N3'_1 O21'_1 . . 120.3(10)
H18C_1 O18_1 H18D_1 . . 102.4(16)
O1_2 C1_2 C2_2 . . 108.1(4)
O1_2 C1_2 H1A_2 . . 110.1
C2_2 C1_2 H1A_2 . . 110.1
O1_2 C1_2 H1B_2 . . 110.1
C2_2 C1_2 H1B_2 . . 110.1
H1A_2 C1_2 H1B_2 . . 108.4
O2_2 C2_2 C1_2 . . 108.5(4)
O2_2 C2_2 H2A_2 . . 110.0
C1_2 C2_2 H2A_2 . . 110.0
O2_2 C2_2 H2B_2 . . 110.0
C1_2 C2_2 H2B_2 . . 110.0
H2A_2 C2_2 H2B_2 . . 108.4
O2_2 C3_2 C4_2 . . 108.0(4)
O2_2 C3_2 H3A_2 . . 110.1
C4_2 C3_2 H3A_2 . . 110.1
O2_2 C3_2 H3B_2 . . 110.1
C4_2 C3_2 H3B_2 . . 110.1
H3A_2 C3_2 H3B_2 . . 108.4
O3_2 C4_2 C3_2 . . 112.1(4)
O3_2 C4_2 H4A_2 . . 109.2
C3_2 C4_2 H4A_2 . . 109.2
O3_2 C4_2 H4B_2 . . 109.2
C3_2 C4_2 H4B_2 . . 109.2
H4A_2 C4_2 H4B_2 . . 107.9
O3_2 C5_2 C6_2 . . 108.8(4)
O3_2 C5_2 H5A_2 . . 109.9
C6_2 C5_2 H5A_2 . . 109.9
O3_2 C5_2 H5B_2 . . 109.9
C6_2 C5_2 H5B_2 . . 109.9
H5A_2 C5_2 H5B_2 . . 108.3
O4_2 C6_2 C5_2 . . 107.8(4)
O4_2 C6_2 H6A_2 . . 110.1
C5_2 C6_2 H6A_2 . . 110.1
O4_2 C6_2 H6B_2 . . 110.1
C5_2 C6_2 H6B_2 . . 110.1
H6A_2 C6_2 H6B_2 . . 108.5
O4_2 C7_2 C8_2 . . 107.5(4)
O4_2 C7_2 H7A_2 . . 110.2
C8_2 C7_2 H7A_2 . . 110.2
O4_2 C7_2 H7B_2 . . 110.2
C8_2 C7_2 H7B_2 . . 110.2
H7A_2 C7_2 H7B_2 . . 108.5
O5_2 C8_2 C7_2 . . 108.5(4)
O5_2 C8_2 H8A_2 . . 110.0
C7_2 C8_2 H8A_2 . . 110.0
O5_2 C8_2 H8B_2 . . 110.0
C7_2 C8_2 H8B_2 . . 110.0
H8A_2 C8_2 H8B_2 . . 108.4
O5_2 C9_2 C10_2 . . 108.6(4)
O5_2 C9_2 H9A_2 . . 110.0
C10_2 C9_2 H9A_2 . . 110.0
O5_2 C9_2 H9B_2 . . 110.0
C10_2 C9_2 H9B_2 . . 110.0
H9A_2 C9_2 H9B_2 . . 108.4
O1_2 C10_2 C9_2 . . 109.0(4)
O1_2 C10_2 H10A_2 . . 109.9
C9_2 C10_2 H10A_2 . . 109.9
O1_2 C10_2 H10B_2 . . 109.9
C9_2 C10_2 H10B_2 . . 109.9
H10A_2 C10_2 H10B_2 . . 108.3
C10_2 O1_2 C1_2 . . 115.0(4)
C2_2 O2_2 C3_2 . . 111.3(4)
C5_2 O3_2 C4_2 . . 114.4(4)
C7_2 O4_2 C6_2 . . 114.0(4)
C8_2 O5_2 C9_2 . . 114.4(3)
O11_2 Ni2_2 O7_2 . . 90.87(13)
O11_2 Ni2_2 O9_2 . . 174.99(14)
O7_2 Ni2_2 O9_2 . . 86.88(13)
O11_2 Ni2_2 O10_2 . . 86.91(13)
O7_2 Ni2_2 O10_2 . . 90.25(14)
O9_2 Ni2_2 O10_2 . . 88.62(14)
O11_2 Ni2_2 O6_2 . . 91.18(13)
O7_2 Ni2_2 O6_2 . . 177.34(14)
O9_2 Ni2_2 O6_2 . . 91.21(13)
O10_2 Ni2_2 O6_2 . . 91.55(14)
O11_2 Ni2_2 O8_2 . . 93.09(14)
O7_2 Ni2_2 O8_2 . . 89.51(14)
O9_2 Ni2_2 O8_2 . . 91.37(14)
O10_2 Ni2_2 O8_2 . . 179.76(15)
O6_2 Ni2_2 O8_2 . . 88.68(14)
Ni2_2 O6_2 H6C_2 . . 130(3)
Ni2_2 O6_2 H6D_2 . . 124(3)
H6C_2 O6_2 H6D_2 . . 101(3)
Ni2_2 O7_2 H7C_2 . . 115(3)
Ni2_2 O7_2 H7D_2 . . 127(3)
H7C_2 O7_2 H7D_2 . . 104(3)
Ni2_2 O8_2 H8C_2 . . 116(3)
Ni2_2 O8_2 H8D_2 . . 129(3)
H8C_2 O8_2 H8D_2 . . 110(3)
Ni2_2 O9_2 H9C_2 . . 120(3)
Ni2_2 O9_2 H9D_2 . . 114(3)
H9C_2 O9_2 H9D_2 . . 103(3)
Ni2_2 O10_2 H10C_2 . . 123(3)
Ni2_2 O10_2 H10D_2 . . 129(3)
H10C_2 O10_2 H10D_2 . . 107(3)
Ni2_2 O11_2 H11C_2 . . 125(3)
Ni2_2 O11_2 H11D_2 . . 106(3)
H11C_2 O11_2 H11D_2 . . 105(3)
O12_2 N1_2 O14_2 . . 121.7(4)
O12_2 N1_2 O13_2 . . 119.5(4)
O14_2 N1_2 O13_2 . . 118.8(4)
O17_2 N2_2 O16_2 . . 121.4(4)
O17_2 N2_2 O15_2 . . 119.7(4)
O16_2 N2_2 O15_2 . . 119.0(4)
H18C_2 O18_2 H18D_2 . . 104.2(16)
O1_3 C1_3 C2_3 . . 108.8(4)
O1_3 C1_3 H1A_3 . . 109.9
C2_3 C1_3 H1A_3 . . 109.9
O1_3 C1_3 H1B_3 . . 109.9
C2_3 C1_3 H1B_3 . . 109.9
H1A_3 C1_3 H1B_3 . . 108.3
O2_3 C2_3 C1_3 . . 108.0(4)
O2_3 C2_3 H2A_3 . . 110.1
C1_3 C2_3 H2A_3 . . 110.1
O2_3 C2_3 H2B_3 . . 110.1
C1_3 C2_3 H2B_3 . . 110.1
H2A_3 C2_3 H2B_3 . . 108.4
O2_3 C3_3 C4_3 . . 108.8(4)
O2_3 C3_3 H3A_3 . . 109.9
C4_3 C3_3 H3A_3 . . 109.9
O2_3 C3_3 H3B_3 . . 109.9
C4_3 C3_3 H3B_3 . . 109.9
H3A_3 C3_3 H3B_3 . . 108.3
O3_3 C4_3 C3_3 . . 108.6(4)
O3_3 C4_3 H4A_3 . . 110.0
C3_3 C4_3 H4A_3 . . 110.0
O3_3 C4_3 H4B_3 . . 110.0
C3_3 C4_3 H4B_3 . . 110.0
H4A_3 C4_3 H4B_3 . . 108.4
O3_3 C5_3 C6_3 . . 107.7(4)
O3_3 C5_3 H5A_3 . . 110.2
C6_3 C5_3 H5A_3 . . 110.2
O3_3 C5_3 H5B_3 . . 110.2
C6_3 C5_3 H5B_3 . . 110.2
H5A_3 C5_3 H5B_3 . . 108.5
O4_3 C6_3 C5_3 . . 107.4(4)
O4_3 C6_3 H6A_3 . . 110.2
C5_3 C6_3 H6A_3 . . 110.2
O4_3 C6_3 H6B_3 . . 110.2
C5_3 C6_3 H6B_3 . . 110.2
H6A_3 C6_3 H6B_3 . . 108.5
O4_3 C7_3 C8_3 . . 107.9(4)
O4_3 C7_3 H7A_3 . . 110.1
C8_3 C7_3 H7A_3 . . 110.1
O4_3 C7_3 H7B_3 . . 110.1
C8_3 C7_3 H7B_3 . . 110.1
H7A_3 C7_3 H7B_3 . . 108.4
O5_3 C8_3 C7_3 . . 108.8(4)
O5_3 C8_3 H8A_3 . . 109.9
C7_3 C8_3 H8A_3 . . 109.9
O5_3 C8_3 H8B_3 . . 109.9
C7_3 C8_3 H8B_3 . . 109.9
H8A_3 C8_3 H8B_3 . . 108.3
O5_3 C9_3 C10_3 . . 107.7(4)
O5_3 C9_3 H9A_3 . . 110.2
C10_3 C9_3 H9A_3 . . 110.2
O5_3 C9_3 H9B_3 . . 110.2
C10_3 C9_3 H9B_3 . . 110.2
H9A_3 C9_3 H9B_3 . . 108.5
O1_3 C10_3 C9_3 . . 112.5(4)
O1_3 C10_3 H10A_3 . . 109.1
C9_3 C10_3 H10A_3 . . 109.1
O1_3 C10_3 H10B_3 . . 109.1
C9_3 C10_3 H10B_3 . . 109.1
H10A_3 C10_3 H10B_3 . . 107.8
C1_3 O1_3 C10_3 . . 114.1(3)
C3_3 O2_3 C2_3 . . 112.9(3)
C5_3 O3_3 C4_3 . . 114.8(3)
C7_3 O4_3 C6_3 . . 113.2(4)
C8_3 O5_3 C9_3 . . 113.8(3)
O6_3 Ni3_3 O6_3 2 . 180.0
O6_3 Ni3_3 O9_3 2 2 90.79(13)
O6_3 Ni3_3 O9_3 . 2 89.21(13)
O6_3 Ni3_3 O9_3 2 . 89.21(13)
O6_3 Ni3_3 O9_3 . . 90.79(13)
O9_3 Ni3_3 O9_3 2 . 180.0
O6_3 Ni3_3 O8_3 2 . 88.78(13)
O6_3 Ni3_3 O8_3 . . 91.23(13)
O9_3 Ni3_3 O8_3 2 . 86.11(13)
O9_3 Ni3_3 O8_3 . . 93.89(13)
O6_3 Ni3_3 O8_3 2 2 91.22(13)
O6_3 Ni3_3 O8_3 . 2 88.77(13)
O9_3 Ni3_3 O8_3 2 2 93.89(13)
O9_3 Ni3_3 O8_3 . 2 86.11(13)
O8_3 Ni3_3 O8_3 . 2 180.0
Ni3_3 O6_3 H6C_3 . . 116(3)
Ni3_3 O6_3 H6D_3 . . 130(3)
H6C_3 O6_3 H6D_3 . . 107(3)
Ni3_3 O8_3 H8C_3 . . 117(3)
Ni3_3 O8_3 H8D_3 . . 131(3)
H8C_3 O8_3 H8D_3 . . 105(3)
Ni3_3 O9_3 H9C_3 . . 118(3)
Ni3_3 O9_3 H9D_3 . . 113(3)
H9C_3 O9_3 H9D_3 . . 104(3)
O10_3 Ni4_3 O10_3 . 2_655 180.0
O10_3 Ni4_3 O7_3 . 2_655 89.99(15)
O10_3 Ni4_3 O7_3 2_655 2_655 90.02(15)
O10_3 Ni4_3 O7_3 . . 90.01(15)
O10_3 Ni4_3 O7_3 2_655 . 89.99(15)
O7_3 Ni4_3 O7_3 2_655 . 179.9980(10)
O10_3 Ni4_3 O11_3 . 2_655 91.03(14)
O10_3 Ni4_3 O11_3 2_655 2_655 88.97(14)
O7_3 Ni4_3 O11_3 2_655 2_655 90.36(13)
O7_3 Ni4_3 O11_3 . 2_655 89.64(13)
O10_3 Ni4_3 O11_3 . . 88.97(14)
O10_3 Ni4_3 O11_3 2_655 . 91.03(14)
O7_3 Ni4_3 O11_3 2_655 . 89.64(13)
O7_3 Ni4_3 O11_3 . . 90.36(13)
O11_3 Ni4_3 O11_3 2_655 . 179.999(2)
Ni4_3 O7_3 H7C_3 . . 118(3)
Ni4_3 O7_3 H7D_3 . . 118(3)
H7C_3 O7_3 H7D_3 . . 105(3)
Ni4_3 O10_3 H10C_3 . . 124(3)
Ni4_3 O10_3 H10D_3 . . 129(3)
H10C_3 O10_3 H10D_3 . . 104(3)
Ni4_3 O11_3 H11C_3 . . 122(3)
Ni4_3 O11_3 H11D_3 . . 127(3)
H11C_3 O11_3 H11D_3 . . 105(3)
O13_3 N1_3 O12_3 . . 121.5(4)
O13_3 N1_3 O14_3 . . 119.7(4)
O12_3 N1_3 O14_3 . . 118.8(4)
H18C_3 O18_3 H18D_3 . . 105.7(17)

loop_
_geom_bond_atom_site_label_1
_geom_bond_atom_site_label_2
_geom_bond_site_symmetry_2
_geom_bond_distance
C1_1 O1_1 . 1.424(6)
C1_1 C2_1 . 1.503(7)
C1_1 H1A_1 . 0.9900
C1_1 H1B_1 . 0.9900
C2_1 O2_1 . 1.433(6)
C2_1 H2A_1 . 0.9900
C2_1 H2B_1 . 0.9900
C3_1 O2_1 . 1.432(6)
C3_1 C4_1 . 1.488(7)
C3_1 H3A_1 . 0.9900
C3_1 H3B_1 . 0.9900
C4_1 O3_1 . 1.433(6)
C4_1 H4A_1 . 0.9900
C4_1 H4B_1 . 0.9900
C5_1 O3_1 . 1.429(6)
C5_1 C6_1 . 1.499(7)
C5_1 H5A_1 . 0.9900
C5_1 H5B_1 . 0.9900
C6_1 O4_1 . 1.435(5)
C6_1 H6A_1 . 0.9900
C6_1 H6B_1 . 0.9900
C7_1 O4_1 . 1.425(5)
C7_1 C8_1 . 1.504(6)
C7_1 H7A_1 . 0.9900
C7_1 H7B_1 . 0.9900
C8_1 O5_1 . 1.424(6)
C8_1 H8A_1 . 0.9900
C8_1 H8B_1 . 0.9900
C9_1 O5_1 . 1.429(5)
C9_1 C10_1 . 1.498(7)
C9_1 H9A_1 . 0.9900
C9_1 H9B_1 . 0.9900
C10_1 O1_1 . 1.422(5)
C10_1 H10A_1 . 0.9900
C10_1 H10B_1 . 0.9900
Ni1_1 O11_1 . 2.032(3)
Ni1_1 O6_1 . 2.033(3)
Ni1_1 O7_1 . 2.043(3)
Ni1_1 O8_1 . 2.049(4)
Ni1_1 O10_1 . 2.059(4)
Ni1_1 O9_1 . 2.060(4)
O6_1 H6C_1 . 0.840(19)
O6_1 H6D_1 . 0.825(18)
O7_1 H7C_1 . 0.829(18)
O7_1 H7D_1 . 0.834(18)
O8_1 H8C_1 . 0.851(19)
O8_1 H8D_1 . 0.834(19)
O9_1 H9C_1 . 0.824(19)
O9_1 H9D_1 . 0.851(19)
O10_1 H10C_1 . 0.836(19)
O10_1 H10D_1 . 0.839(19)
O11_1 H11C_1 . 0.839(19)
O11_1 H11D_1 . 0.843(19)
N1_1 O14_1 . 1.241(5)
N1_1 O13_1 . 1.254(5)
N1_1 O12_1 . 1.266(5)
N2_1 O15_1 . 1.243(5)
N2_1 O16_1 . 1.250(5)
N2_1 O17_1 . 1.258(5)
N3_1 O20_1 . 1.240(8)
N3_1 O19_1 . 1.249(8)
N3_1 O21_1 . 1.254(8)
N3'_1 O20'_1 . 1.242(8)
N3'_1 O19'_1 . 1.250(8)
N3'_1 O21'_1 . 1.257(8)
O18_1 H18C_1 . 0.845(10)
O18_1 H18D_1 . 0.844(10)
C1_2 O1_2 . 1.420(6)
C1_2 C2_2 . 1.495(7)
C1_2 H1A_2 . 0.9900
C1_2 H1B_2 . 0.9900
C2_2 O2_2 . 1.428(5)
C2_2 H2A_2 . 0.9900
C2_2 H2B_2 . 0.9900
C3_2 O2_2 . 1.435(6)
C3_2 C4_2 . 1.494(7)
C3_2 H3A_2 . 0.9900
C3_2 H3B_2 . 0.9900
C4_2 O3_2 . 1.432(6)
C4_2 H4A_2 . 0.9900
C4_2 H4B_2 . 0.9900
C5_2 O3_2 . 1.423(6)
C5_2 C6_2 . 1.508(7)
C5_2 H5A_2 . 0.9900
C5_2 H5B_2 . 0.9900
C6_2 O4_2 . 1.431(5)
C6_2 H6A_2 . 0.9900
C6_2 H6B_2 . 0.9900
C7_2 O4_2 . 1.424(6)
C7_2 C8_2 . 1.496(6)
C7_2 H7A_2 . 0.9900
C7_2 H7B_2 . 0.9900
C8_2 O5_2 . 1.422(6)
C8_2 H8A_2 . 0.9900
C8_2 H8B_2 . 0.9900
C9_2 O5_2 . 1.431(5)
C9_2 C10_2 . 1.487(7)
C9_2 H9A_2 . 0.9900
C9_2 H9B_2 . 0.9900
C10_2 O1_2 . 1.416(5)
C10_2 H10A_2 . 0.9900
C10_2 H10B_2 . 0.9900
Ni2_2 O11_2 . 2.027(3)
Ni2_2 O7_2 . 2.027(3)
Ni2_2 O9_2 . 2.040(3)
Ni2_2 O10_2 . 2.041(3)
Ni2_2 O6_2 . 2.051(3)
Ni2_2 O8_2 . 2.066(3)
O6_2 H6C_2 . 0.848(19)
O6_2 H6D_2 . 0.846(18)
O7_2 H7C_2 . 0.833(18)
O7_2 H7D_2 . 0.835(18)
O8_2 H8C_2 . 0.812(19)
O8_2 H8D_2 . 0.822(19)
O9_2 H9C_2 . 0.849(19)
O9_2 H9D_2 . 0.836(19)
O10_2 H10C_2 . 0.821(19)
O10_2 H10D_2 . 0.837(19)
O11_2 H11C_2 . 0.843(19)
O11_2 H11D_2 . 0.835(18)
N1_2 O12_2 . 1.249(5)
N1_2 O14_2 . 1.250(5)
N1_2 O13_2 . 1.258(5)
N2_2 O17_2 . 1.244(5)
N2_2 O16_2 . 1.255(5)
N2_2 O15_2 . 1.260(5)
O18_2 H18C_2 . 0.838(10)
O18_2 H18D_2 . 0.837(10)
C1_3 O1_3 . 1.428(5)
C1_3 C2_3 . 1.497(6)
C1_3 H1A_3 . 0.9900
C1_3 H1B_3 . 0.9900
C2_3 O2_3 . 1.438(5)
C2_3 H2A_3 . 0.9900
C2_3 H2B_3 . 0.9900
C3_3 O2_3 . 1.431(5)
C3_3 C4_3 . 1.481(7)
C3_3 H3A_3 . 0.9900
C3_3 H3B_3 . 0.9900
C4_3 O3_3 . 1.434(6)
C4_3 H4A_3 . 0.9900
C4_3 H4B_3 . 0.9900
C5_3 O3_3 . 1.426(6)
C5_3 C6_3 . 1.507(7)
C5_3 H5A_3 . 0.9900
C5_3 H5B_3 . 0.9900
C6_3 O4_3 . 1.425(5)
C6_3 H6A_3 . 0.9900
C6_3 H6B_3 . 0.9900
C7_3 O4_3 . 1.425(5)
C7_3 C8_3 . 1.501(7)
C7_3 H7A_3 . 0.9900
C7_3 H7B_3 . 0.9900
C8_3 O5_3 . 1.423(5)
C8_3 H8A_3 . 0.9900
C8_3 H8B_3 . 0.9900
C9_3 O5_3 . 1.448(6)
C9_3 C10_3 . 1.490(6)
C9_3 H9A_3 . 0.9900
C9_3 H9B_3 . 0.9900
C10_3 O1_3 . 1.438(5)
C10_3 H10A_3 . 0.9900
C10_3 H10B_3 . 0.9900
Ni3_3 O6_3 2 2.023(3)
Ni3_3 O6_3 . 2.023(3)
Ni3_3 O9_3 2 2.039(3)
Ni3_3 O9_3 . 2.039(3)
Ni3_3 O8_3 . 2.063(3)
Ni3_3 O8_3 2 2.063(3)
O6_3 H6C_3 . 0.835(18)
O6_3 H6D_3 . 0.812(18)
O8_3 H8C_3 . 0.835(18)
O8_3 H8D_3 . 0.836(18)
O9_3 H9C_3 . 0.845(18)
O9_3 H9D_3 . 0.831(18)
Ni4_3 O10_3 . 2.018(3)
Ni4_3 O10_3 2_655 2.019(3)
Ni4_3 O7_3 2_655 2.054(3)
Ni4_3 O7_3 . 2.054(3)
Ni4_3 O11_3 2_655 2.066(3)
Ni4_3 O11_3 . 2.066(3)
O7_3 H7C_3 . 0.837(18)
O7_3 H7D_3 . 0.837(18)
O10_3 H10C_3 . 0.840(19)
O10_3 H10D_3 . 0.838(19)
O11_3 H11C_3 . 0.833(18)
O11_3 H11D_3 . 0.834(18)
N1_3 O13_3 . 1.244(5)
N1_3 O12_3 . 1.253(5)
N1_3 O14_3 . 1.271(5)
O18_3 H18C_3 . 0.833(10)
O18_3 H18D_3 . 0.828(10)

loop_
_geom_hbond_atom_site_label_D
_geom_hbond_atom_site_label_H
_geom_hbond_atom_site_label_A
_geom_hbond_site_symmetry_A
_geom_hbond_distance_DH
_geom_hbond_distance_HA
_geom_hbond_distance_DA
_geom_hbond_angle_DHA
O6_1 H6C_1 O3_1 . 0.840(19) 1.97(2) 2.792(4) 167(5)
O6_1 H6D_1 O5_1 . 0.825(18) 1.96(2) 2.767(4) 165(5)
O7_1 H7C_1 O1_2 1_455 0.829(18) 1.97(2) 2.797(5) 172(5)
O7_1 H7D_1 O4_2 1_455 0.834(18) 1.88(2) 2.711(4) 173(5)
O8_1 H8C_1 O2_1 . 0.851(19) 1.93(2) 2.766(5) 169(6)
O6_2 H6D_2 O2_2 . 0.846(18) 2.03(2) 2.870(4) 175(4)
O6_2 H6C_2 O5_2 . 0.848(19) 2.00(2) 2.815(4) 160(5)
O7_2 H7D_2 O1_1 . 0.835(18) 1.89(2) 2.717(4) 173(5)
O7_2 H7C_2 O4_1 . 0.833(18) 1.93(2) 2.752(4) 169(5)
O9_2 H9D_2 O3_2 . 0.836(19) 1.93(2) 2.754(4) 167(5)
O6_3 H6C_3 O1_3 . 0.835(18) 1.93(2) 2.753(4) 168(5)
O6_3 H6D_3 O3_3 . 0.812(18) 1.99(2) 2.788(4) 166(5)
O7_3 H7D_3 O2_3 2_655 0.837(18) 1.94(2) 2.771(4) 171(5)
O7_3 H7C_3 O4_3 2_655 0.837(18) 1.96(2) 2.780(5) 167(5)
O8_3 H8C_3 O5_3 2 0.835(18) 1.978(19) 2.810(4) 174(5)
O8_1 H8D_1 O19_1 . 0.834(19) 1.84(3) 2.650(9) 164(5)
O9_1 H9C_1 O20_1 2_566 0.824(19) 2.32(6) 2.887(14) 126(5)
O9_1 H9C_1 O20'_1 . 0.824(19) 2.14(4) 2.771(12) 134(6)
O10_1 H10C_1 O12_1 . 0.836(19) 2.10(3) 2.867(5) 151(4)
O10_1 H10D_1 O17_1 . 0.839(19) 1.93(2) 2.745(5) 164(5)
O11_1 H11D_1 O15_1 . 0.843(19) 1.905(19) 2.746(5) 176(5)
O11_1 H11C_1 O18_1 . 0.839(19) 1.86(2) 2.690(5) 168(5)
O8_2 H8C_2 O12_1 1_554 0.812(19) 2.03(2) 2.834(5) 170(5)
O9_2 H9C_2 O13_1 1_554 0.849(19) 1.96(2) 2.797(5) 168(5)
O10_2 H10C_2 O14_2 . 0.821(19) 2.028(19) 2.838(5) 169(4)
O10_2 H10D_2 O18_2 . 0.837(19) 1.92(2) 2.727(5) 161(5)
O11_2 H11C_2 O12_2 . 0.843(19) 1.906(19) 2.746(5) 174(4)
O11_2 H11D_2 O15_2 . 0.835(18) 1.92(3) 2.693(5) 154(5)
O8_3 H8D_3 O13_2 2_656 0.836(18) 1.94(2) 2.770(4) 174(4)
O9_3 H9C_3 O14_3 2 0.845(18) 1.94(2) 2.777(4) 171(5)
O9_3 H9D_3 O18_3 2 0.831(18) 1.96(2) 2.764(5) 161(4)
O10_3 H10C_3 O12_3 1_554 0.840(19) 1.87(2) 2.702(5) 168(6)
O10_3 H10D_3 O16_2 2_655 0.838(19) 1.86(2) 2.669(5) 163(5)
O11_3 H11C_3 O13_3 1_554 0.833(18) 1.99(2) 2.822(5) 175(5)
O11_3 H11D_3 O16_1 1_554 0.834(18) 2.015(19) 2.848(5) 176(5)

loop_
_geom_torsion_atom_site_label_1
_geom_torsion_atom_site_label_2
_geom_torsion_atom_site_label_3
_geom_torsion_atom_site_label_4
_geom_torsion
O1_1 C1_1 C2_1 O2_1 -71.7(5)
O2_1 C3_1 C4_1 O3_1 -58.0(5)
O3_1 C5_1 C6_1 O4_1 72.2(5)
O4_1 C7_1 C8_1 O5_1 -66.2(5)
O5_1 C9_1 C10_1 O1_1 61.3(5)
C9_1 C10_1 O1_1 C1_1 174.4(4)
C2_1 C1_1 O1_1 C10_1 167.2(4)
C4_1 C3_1 O2_1 C2_1 -80.4(5)
C1_1 C2_1 O2_1 C3_1 167.4(4)
C6_1 C5_1 O3_1 C4_1 -163.7(4)
C3_1 C4_1 O3_1 C5_1 -175.4(4)
C8_1 C7_1 O4_1 C6_1 165.1(4)
C5_1 C6_1 O4_1 C7_1 -165.6(4)
C7_1 C8_1 O5_1 C9_1 160.9(4)
C10_1 C9_1 O5_1 C8_1 -163.0(4)
O1_2 C1_2 C2_2 O2_2 -67.5(5)
O2_2 C3_2 C4_2 O3_2 59.0(6)
O3_2 C5_2 C6_2 O4_2 75.1(5)
O4_2 C7_2 C8_2 O5_2 -60.8(5)
O5_2 C9_2 C10_2 O1_2 64.6(5)
C9_2 C10_2 O1_2 C1_2 -173.0(4)
C2_2 C1_2 O1_2 C10_2 166.7(4)
C1_2 C2_2 O2_2 C3_2 160.8(4)
C4_2 C3_2 O2_2 C2_2 176.4(4)
C6_2 C5_2 O3_2 C4_2 -170.3(4)
C3_2 C4_2 O3_2 C5_2 83.4(5)
C8_2 C7_2 O4_2 C6_2 178.0(4)
C5_2 C6_2 O4_2 C7_2 -168.7(4)
C7_2 C8_2 O5_2 C9_2 163.9(4)
C10_2 C9_2 O5_2 C8_2 -159.4(4)
O1_3 C1_3 C2_3 O2_3 76.3(5)
O2_3 C3_3 C4_3 O3_3 -65.7(5)
O3_3 C5_3 C6_3 O4_3 62.3(5)
O4_3 C7_3 C8_3 O5_3 -73.1(4)
O5_3 C9_3 C10_3 O1_3 60.7(5)
C2_3 C1_3 O1_3 C10_3 -173.5(4)
C9_3 C10_3 O1_3 C1_3 95.8(5)
C4_3 C3_3 O2_3 C2_3 172.0(4)
C1_3 C2_3 O2_3 C3_3 -166.1(4)
C6_3 C5_3 O3_3 C4_3 -161.5(4)
C3_3 C4_3 O3_3 C5_3 160.1(4)
C8_3 C7_3 O4_3 C6_3 -179.2(4)
C5_3 C6_3 O4_3 C7_3 -176.4(4)
C7_3 C8_3 O5_3 C9_3 150.4(4)
C10_3 C9_3 O5_3 C8_3 -172.5(4)
